data_2001676
loop_
_publ_author_name
'Cotton, F. A.'
'Eglin, J. L.'
'James, C. A.'

_publ_section_title
;
 Structural characterization of W^4^---WCl~4~(PMePh~2~)~4~
;
_journal_issue 5
_journal_name_full 'Acta Crystallographica Section C'
_journal_page_first 893
_journal_page_last 896
_journal_paper_doi 10.1107/S0108270193000666
_journal_volume 49
_journal_year 1993
_chemical_formula_moiety 'C52 H52 Cl4 P4 W2,C6 H6'
_chemical_formula_sum 'C58 H58 Cl4 P4 W2'
_chemical_formula_weight 1388.64
_symmetry_cell_setting orthorhombic
_symmetry_space_group_name_Hall '-P 2ac 2ab'
_symmetry_space_group_name_H-M 'P b c a'
_cell_angle_alpha 90
_cell_angle_beta 90
_cell_angle_gamma 90
_cell_formula_units_Z 8
_cell_length_a 12.2783(8)
_cell_length_b 21.5387(6)
_cell_length_c 41.9626(2)
_cell_volume 11097.4(8)
_diffrn_radiation_type Mo
_diffrn_radiation_wavelength 0.71073
_exptl_absorpt_coefficient_mu 4.5827
_exptl_crystal_density_diffrn 1.664
_exptl_crystal_F_000 5456
_cod_data_source_file hh1033.cif
_cod_data_source_block hh1033_structure_1_of_1
_cod_original_cell_volume 11097(8)
_cod_database_code 2001676

loop_
_atom_site_label
_atom_site_fract_x
_atom_site_fract_y
_atom_site_fract_z
W(1) .06386(5) .15662(3) .083650(10)
W(2) .13009(5) .19408(3) .130460(10)
Cl(1) .1792(3) .0765(2) .06295(8)
Cl(2) -.0999(3) .2104(2) .07051(9)
Cl(3) .0590(3) .1384(2) .17540(8)
Cl(4) .2572(3) .2751(2) .12127(8)
P(1) -.0641(3) .0733(2) .10410(9)
P(2) .1678(3) .2225(2) .04336(9)
P(3) .0032(3) .2855(2) .14079(9)
P(4) .2964(3) .1267(2) .13876(9)
C(1) -.2590(10) .0467(5) .2527(2)
C(2) -.3570(10) .0197(5) .2627(2)
C(3) -.4100(10) -.0230(5) .2431(2)
C(4) -.3650(10) -.0387(5) .2135(2)
C(5) -.2680(10) -.0117(5) .2036(2)
C(6) -.2150(10) .0310(5) .2232(2)
C(111) -.1750(10) .0994(8) .1299(4)
C(121) -.1373(8) .0350(5) .0712(2)
C(122) -.2297(8) -.0007(5) .0774(2)
C(123) -.2804(8) -.0330(5) .0527(2)
C(124) -.2386(8) -.0296(5) .0218(2)
C(125) -.1461(8) .0062(5) .0156(2)
C(126) -.0955(8) .0385(5) .0403(2)
C(131) -.0075(7) .0048(4) .1238(2)
C(132) -.0213(7) -.0058(4) .1563(2)
C(133) .0247(7) -.0582(4) .1705(2)
C(134) .0843(7) -.1001(4) .1521(2)
C(135) .0980(7) -.0896(4) .1195(2)
C(136) .0521(7) -.0371(4) .1053(2)
C(211) .1406(7) .3049(4) .0382(2)
C(212) .0444(7) .3230(4) .0232(2)
C(213) .0204(7) .3859(4) .0195(2)
C(214) .0925(7) .4307(4) .0309(2)
C(215) .1888(7) .4126(4) .0460(2)
C(216) .2128(7) .3497(4) .0497(4)
C(221) .3150(10) .2166(6) .0454(3)
C(231) .1382(6) .1941(5) .0027(2)
C(232) .0409(6) .1627(5) -.0032(2)
C(233) .0169(6) .1422(5) -.0340(2)
C(234) .0903(6) .1530(5) -.0588(2)
C(235) .1877(6) .1844(5) -.0528(2)
C(236) .2116(6) .2050(5) -.0220(2)
C(311) .0630(10) .3236(5) .1761(2)
C(312) .1230(10) .3784(5) .1726(2)
C(313) .1710(10) .4061(5) .1991(2)
C(314) .1600(10) .3788(5) .2291(2)
C(315) .1010(10) .3239(5) .2326(2)
C(316) .0530(10) .2963(5) .2061(2)
C(321) -.1407(9) .2799(5) .1520(2)
C(322) -.2174(9) .3213(5) .1397(2)
C(323) -.3256(9) .3183(5) .1499(2)
C(324) -.3570(9) .2739(5) .1723(2)
C(325) -.2803(9) .2324(5) .1845(2)
C(326) -.1721(9) .2354(5) .1743(2)
C(331) .0090(10) .3469(8) .1102(4)
C(411) .3610(7) .1475(4) .1768(2)
C(412) .4520(7) .1135(4) .1864(2)
C(413) .5029(7) .1269(4) .2153(2)
C(414) .4627(7) .1744(4) .2346(2)
C(415) .3717(7) .2084(4) .2250(2)
C(416) .3208(7) .1949(4) .1961(2)
C(421) .2700(10) .0441(7) .1438(3)
C(431) .4142(7) .1309(4) .1123(2)
C(432) .4356(7) .0839(4) .0902(2)
C(433) .5259(7) .0883(4) .0701(2)
C(434) .5948(7) .1397(4) .0721(2)
C(435) .5734(7) .1867(4) .0941(2)
C(436) .4831(7) .1822(4) .1142(2)
H(111) -.1410(10) .1229(8) .1504(4)
H(112) -.2220(10) .0597(8) .1377(4)
H(113) -.2270(10) .1308(8) .1169(4)
H(122) -.2621(8) -.0034(5) .1013(2)
H(123) -.3519(8) -.0607(5) .0574(2)
H(124) -.2777(8) -.0546(5) .0026(2)
H(125) -.1137(8) .0088(5) -.0083(2)
H(126) -.0239(8) .0662(5) .0356(2)
H(132) -.0674(7) .0266(4) .1706(2)
H(133) .0140(7) -.0664(4) .1957(2)
H(134) .1198(7) -.1407(4) .1630(2)
H(135) .1442(7) -.1220(4) .1052(2)
H(136) .0627(7) -.0290(4) .0801(2)
H(212) -.0115(7) .2883(4) .0143(2)
H(213) -.0541(7) .3999(4) .0078(2)
H(214) .0739(7) .4794(4) .0281(2)
H(215) .2446(7) .4473(4) .0549(2)
H(216) .2873(7) .3357(4) .0614(2)
H(221) .3420(10) .2322(6) .0685(3)
H(222) .3500(10) .2453(6) .0271(3)
H(223) .3390(10) .1689(6) .0419(3)
H(232) -.0160(6) .1543(5) .0160(2)
H(233) -.0584(6) .1179(5) -.0386(2)
H(234) .0718(6) .1371(5) -.0826(2)
H(235) .2445(6) .1928(5) -.0720(2)
H(236) .2869(6) .2293(5) -.0174(2)
H(312) .1310(10) .3995(5) .1494(2)
H(313) .2170(10) .4485(5) .1965(2)
H(314) .1980(10) .4002(5) .2497(2)
H(315) .0930(10) .3028(5) .2558(2)
H(316) .0070(10) .2538(5) .2087(2)
H(322) -.1931(9) .3557(5) .1224(2)
H(323) -.3850(9) .3504(5) .1404(2)
H(324) -.4407(9) .2716(5) .1801(2)
H(325) -.3046(9) .1980(5) .2018(2)
H(326) -.1127(9) .2033(5) .1838(2)
H(331) -.0250(10) .3296(8) .0882(4)
H(332) .0920(10) .3606(8) .1064(4)
H(333) -.0380(10) .3865(8) .1181(4)
H(412) .4831(7) .0767(4) .1714(2)
H(413) .5733(7) .1006(4) .2227(2)
H(414) .5020(7) .1848(4) .2570(2)
H(415) .3405(7) .2452(4) .2400(2)
H(416) .2504(7) .2213(4) .1887(2)
H(421) .2320(10) .0261(7) .1227(3)
H(422) .2170(10) .0372(7) .1641(3)
H(423) .3460(10) .0202(7) .1478(3)
H(432) .3823(7) .0441(4) .0887(2)
H(433) .5425(7) .0519(4) .0531(2)
H(434) .6647(7) .1431(4) .0565(2)
H(435) .6266(7) .2265(4) .0956(2)
H(436) .4665(7) .2186(4) .1312(2)

loop_
_geom_angle_atom_site_label_1
_geom_angle_atom_site_label_2
_geom_angle_atom_site_label_3
_geom_angle
W(2) W(1) Cl(1) 110.96(9)
W(2) W(1) Cl(2) 109.19(9)
W(2) W(1) P(1) 100.40(9)
W(2) W(1) P(2) 101.31(9)
Cl(1) W(1) Cl(2) 139.90(10)
Cl(3) W(2) P(4) 84.20(10)
Cl(4) W(2) P(3) 82.00(10)
Cl(4) W(2) P(4) 85.10(10)
P(3) W(2) P(4) 156.00(10)
C(111) P(1) C(121) 102.7(6)
Cl(1) W(1) P(1) 88.80(10)
Cl(1) W(1) P(2) 82.20(10)
Cl(2) W(1) P(1) 84.30(10)
Cl(2) W(1) P(2) 89.90(10)
P(1) W(1) P(2) 158.20(10)
W(1) W(2) Cl(3) 111.80(9)
W(1) W(2) Cl(4) 110.85(8)
W(1) W(2) P(3) 101.70(9)
W(1) W(2) P(4) 101.75(9)
Cl(3) W(2) Cl(4) 137.30(10)
Cl(3) W(2) P(3) 91.70(10)
C(111) P(1) C(131) 105.3(6)
C(121) P(1) C(131) 99.3(4)
C(211) P(2) C(221) 104.9(5)
C(211) P(2) C(231) 100.2(5)
C(221) P(2) C(231) 102.5(5)
C(311) P(3) C(321) 102.2(5)
C(311) P(3) C(331) 103.0(6)
C(321) P(3) C(331) 105.2(6)
C(411) P(4) C(421) 102.3(6)
C(411) P(4) C(431) 100.1(4)
C(421) P(4) C(431) 105.0(6)

loop_
_geom_bond_atom_site_label_1
_geom_bond_atom_site_label_2
_geom_bond_distance
W(1) W(2) 2.2728(7)
W(1) Cl(1) 2.394(4)
W(1) Cl(2) 2.384(4)
W(1) P(1) 2.534(4)
W(1) P(2) 2.548(4)
W(2) Cl(3) 2.398(4)
W(2) Cl(4) 2.373(4)
W(2) P(3) 2.548(4)
W(2) P(4) 2.529(4)
P(1) C(111) 1.82(2)
P(1) C(121) 1.841(9)
P(1) C(131) 1.828(9)
P(2) C(211) 1.818(9)
P(2) C(221) 1.810(10)
P(2) C(231) 1.846(9)
P(3) C(311) 1.850(10)
P(3) C(321) 1.830(10)
P(3) C(331) 1.84(2)
P(4) C(411) 1.840(10)
P(4) C(421) 1.82(2)
P(4) C(431) 1.830(10)
C(1) C(2) 1.40(2)
C(1) C(6) 1.390(10)
C(2) C(3) 1.39(2)
C(3) C(4) 1.400(10)
C(4) C(5) 1.39(2)
C(5) C(6) 1.40(2)
C(111) H(111) 1.08(2)
C(111) H(112) 1.08(2)
C(111) H(113) 1.08(2)
C(121) C(122) 1.390(10)
C(121) C(126) 1.400(10)
C(122) C(123) 1.390(10)
C(122) H(122) 1.080(10)
C(123) C(124) 1.390(10)
C(123) H(123) 1.080(10)
C(124) C(125) 1.400(10)
C(124) H(124) 1.080(10)
C(125) C(126) 1.390(10)
C(125) H(125) 1.080(10)
C(126) H(126) 1.080(10)
C(131) C(132) 1.390(10)
C(131) C(136) 1.400(10)
C(132) C(133) 1.390(10)
C(132) H(132) 1.080(10)
C(133) C(134) 1.390(10)
C(133) H(133) 1.080(10)
C(134) C(135) 1.390(10)
C(134) H(134) 1.080(10)
C(135) C(136) 1.390(10)
C(135) H(135) 1.080(10)
C(136) H(136) 1.080(10)
C(211) C(212) 1.390(10)
C(211) C(216) 1.390(10)
C(212) C(213) 1.390(10)
C(212) H(212) 1.080(10)
C(213) C(214) 1.390(10)
C(213) H(213) 1.080(10)
C(214) C(215) 1.400(10)
C(214) H(214) 1.080(10)
C(215) C(216) 1.390(10)
C(215) H(215) 1.080(10)
C(216) H(216) 1.080(10)
C(221) H(221) 1.08(2)
C(221) H(222) 1.08(2)
C(221) H(223) 1.08(2)
C(231) C(232) 1.390(10)
C(231) C(236) 1.390(10)
C(232) C(233) 1.400(10)
C(232) H(232) 1.080(10)
C(233) C(234) 1.390(10)
C(233) H(233) 1.080(10)
C(234) C(235) 1.400(10)
C(234) H(234) 1.080(10)
C(235) C(236) 1.400(10)
C(235) H(235) 1.080(10)
C(236) H(236) 1.080(10)
C(311) C(312) 1.400(10)
C(311) C(316) 1.390(10)
C(312) C(313) 1.400(10)
C(312) H(312) 1.080(10)
C(313) C(314) 1.390(10)
C(313) H(313) 1.080(10)
C(314) C(315) 1.400(10)
C(314) H(314) 1.080(10)
C(315) C(316) 1.400(10)
C(315) H(315) 1.080(10)
C(316) H(316) 1.080(10)
C(321) C(322) 1.400(10)
C(321) C(326) 1.390(10)
C(322) C(323) 1.390(10)
C(322) H(322) 1.080(10)
C(323) C(324) 1.400(10)
C(323) H(323) 1.080(10)
C(324) C(325) 1.400(10)
C(324) H(324) 1.080(10)
C(325) C(326) 1.400(10)
C(325) H(325) 1.080(10)
C(326) H(326) 1.080(10)
C(331) H(331) 1.08(2)
C(331) H(332) 1.08(2)
C(331) H(333) 1.08(2)
C(411) C(412) 1.400(10)
C(411) C(416) 1.400(10)
C(412) C(413) 1.400(10)
C(412) H(412) 1.080(10)
C(413) C(414) 1.400(10)
C(413) H(413) 1.080(10)
C(414) C(415) 1.400(10)
C(414) H(414) 1.080(10)
C(415) C(416) 1.400(10)
C(415) H(415) 1.080(10)
C(416) H(416) 1.080(10)
C(421) H(421) 1.08(2)
C(421) H(422) 1.08(2)
C(421) H(423) 1.08(2)
C(431) C(432) 1.390(10)
C(431) C(436) 1.390(10)
C(432) C(433) 1.400(10)
C(432) H(432) 1.080(10)
C(433) C(434) 1.390(10)
C(433) H(433) 1.080(10)
C(434) C(435) 1.400(10)
C(434) H(434) 1.080(10)
C(435) C(436) 1.390(10)
C(435) H(435) 1.080(10)
C(436) H(436) 1.080(10)
